data_4076865
loop_
_publ_author_name
'Russell, J. Monte'
'Sabat, Michal'
'Grimes, Russell N.'

_publ_section_title
;
 Organotransition-Metal Metallacarboranes. 59.1Synthesis and Linkage of
 Boron-Functionalized Ferracarborane Clusters
;
_journal_issue 20
_journal_name_full Organometallics
_journal_page_first 4113
_journal_paper_doi 10.1021/om020158n
_journal_volume 21
_journal_year 2002
_chemical_formula_sum 'C28 H50 B8 Fe2 S'
_chemical_formula_weight 616.92
_chemical_name_systematic
;
 2,5[eta(6)-C6H6Fe(2,3-Et2C2B4H3)-5-]2 C4H2S
;
_space_group_IT_number 144
_symmetry_cell_setting trigonal
_symmetry_space_group_name_Hall 'P 31'
_symmetry_space_group_name_H-M 'P 31'
_atom_sites_solution_hydrogens difmap
_atom_sites_solution_primary direct
_atom_sites_solution_secondary difmap
_audit_creation_date 2001-12-13T19:58:50-00:00
_audit_creation_method 'WinGX routine CIF_UPDATE'
_cell_angle_alpha 90
_cell_angle_beta 90
_cell_angle_gamma 120
_cell_formula_units_Z 3
_cell_length_a 18.6124(5)
_cell_length_b 18.6124(5)
_cell_length_c 7.8924(3)
_cell_measurement_reflns_used 8320
_cell_measurement_temperature 153(2)
_cell_measurement_theta_max 32.453
_cell_measurement_theta_min 2.027
_cell_volume 2367.80(13)
_computing_cell_refinement 'Bruker SMART'
_computing_data_collection 'Bruker SMART'
_computing_data_reduction 'Bruker SHELXTL'
_computing_molecular_graphics 'Bruker SHELXTL'
_computing_publication_material 'Bruker SHELXTL'
_computing_structure_refinement 'SHELXL-97 (Sheldrick, 1997)'
_computing_structure_solution 'SHELXS-97 (Sheldrick, 1990)'
_diffrn_ambient_temperature 153(2)
_diffrn_measured_fraction_theta_full 0.995
_diffrn_measured_fraction_theta_max 0.995
_diffrn_measurement_device_type 'Bruker SMART APEX CCD area detector'
_diffrn_measurement_method 'phi and omega scans'
_diffrn_radiation_monochromator graphite
_diffrn_radiation_type MoK\a
_diffrn_radiation_wavelength 0.71073
_diffrn_reflns_av_R_equivalents 0.0204
_diffrn_reflns_av_unetI/netI 0.0311
_diffrn_reflns_limit_h_max 27
_diffrn_reflns_limit_h_min -28
_diffrn_reflns_limit_k_max 27
_diffrn_reflns_limit_k_min -28
_diffrn_reflns_limit_l_max 11
_diffrn_reflns_limit_l_min -11
_diffrn_reflns_number 32826
_diffrn_reflns_theta_full 32.51
_diffrn_reflns_theta_max 32.51
_diffrn_reflns_theta_min 2.19
_exptl_absorpt_coefficient_mu 1.003
_exptl_absorpt_correction_T_max 1
_exptl_absorpt_correction_T_min 0.410055
_exptl_absorpt_correction_type empirical
_exptl_absorpt_process_details 'SHELXTL SADABS'
_exptl_crystal_colour red
_exptl_crystal_density_diffrn 1.298
_exptl_crystal_density_meas ?
_exptl_crystal_density_method 'not measured'
_exptl_crystal_description prism
_exptl_crystal_F_000 978
_exptl_crystal_size_max 0.38
_exptl_crystal_size_mid 0.27
_exptl_crystal_size_min 0.24
_refine_diff_density_max 0.654
_refine_diff_density_min -0.232
_refine_diff_density_rms 0.065
_refine_ls_abs_structure_details 'Flack H D (1983), Acta Cryst. A39, 876-881'
_refine_ls_abs_structure_Flack 0.003(8)
_refine_ls_extinction_coef none
_refine_ls_extinction_method none
_refine_ls_goodness_of_fit_ref 0.979
_refine_ls_hydrogen_treatment all
_refine_ls_matrix_type full
_refine_ls_number_parameters 442
_refine_ls_number_reflns 10713
_refine_ls_number_restraints 0
_refine_ls_restrained_S_all 0.979
_refine_ls_R_factor_all 0.0324
_refine_ls_R_factor_gt 0.0301
_refine_ls_shift/su_max 0.002
_refine_ls_shift/su_mean 0
_refine_ls_structure_factor_coef Fsqd
_refine_ls_weighting_details 'calc w=1/[\s^2^(Fo^2^)+(0.0441P)^2^+0.0000P] where P=(Fo^2^+2Fc^2^)/3'
_refine_ls_weighting_scheme calc
_refine_ls_wR_factor_gt 0.0721
_refine_ls_wR_factor_ref 0.0727
_reflns_number_gt 9745
_reflns_number_total 10713
_reflns_threshold_expression >2sigma(I)
_cod_data_source_file om020158n_s1.cif
_cod_data_source_block c28h50b8fe2s
_cod_depositor_comments
;
The following automatic conversions were performed:

'_symmetry_cell_setting' value 'Trigonal' changed to 'trigonal'
according to /home/saulius/struct/CIF-dictionaries/cif_core.dic
dictionary named 'cif_core.dic' version 2.4.1 from 2010-06-29.

Automatic conversion script
Id: cif_fix_values 1715 2011-07-08 13:25:40Z adriana 

The following automatic conversions were performed:

'_exptl_crystal_density_meas' value 'not measured' was changed to '?'
- the value is perceived as not measured.

Automatic conversion script
Id: cif_fix_values 3008 2015-01-20 13:52:24Z robertas 
;
_cod_original_sg_symbol_H-M P3(1)
_cod_database_code 4076865

loop_
_symmetry_equiv_pos_as_xyz
'x, y, z'
'-y, x-y, z+1/3'
'-x+y, -x, z+2/3'

loop_
_atom_site_label
_atom_site_type_symbol
_atom_site_fract_x
_atom_site_fract_y
_atom_site_fract_z
_atom_site_U_iso_or_equiv
_atom_site_adp_type
_atom_site_occupancy
_atom_site_symmetry_multiplicity
_atom_site_calc_flag
_atom_site_refinement_flags
Fe1 Fe 1.084185 0.223451(15) 0.13849(3) 0.02334(5) Uani 1 1 d .
Fe2 Fe 0.582487(14) 0.109882(15) 0.13848(3) 0.02333(5) Uani 1 1 d .
S S 0.83331(2) 0.16665(3) 0.21464(5) 0.02185(7) Uani 1 1 d .
C2 C 1.15495(10) 0.34223(11) 0.2269(2) 0.0285(3) Uani 1 1 d .
C2M C 1.23340(13) 0.41792(14) 0.1638(3) 0.0466(5) Uani 1 1 d .
C2E1 C 1.2704(6) 0.4844(7) 0.2964(19) 0.080(4) Uani 0.3 1 d P
C2E2 C 1.2170(2) 0.4651(3) 0.0208(7) 0.0696(13) Uani 0.7 1 d P
C3 C 1.15994(10) 0.28238(11) 0.3412(2) 0.0251(3) Uani 1 1 d .
C3M C 1.24266(11) 0.29523(14) 0.4009(3) 0.0345(4) Uani 1 1 d .
C3E C 1.23738(14) 0.22420(17) 0.5019(3) 0.0401(5) Uani 1 1 d .
C4 C 0.51178(10) -0.00888(11) 0.2268(2) 0.0285(3) Uani 1 1 d .
C4M C 0.43320(13) -0.08468(14) 0.1636(3) 0.0464(5) Uani 1 1 d .
C4E1 C 0.3970(6) -0.1518(7) 0.2972(19) 0.079(4) Uani 0.3 1 d P
C4E2 C 0.4497(3) -0.1321(3) 0.0215(7) 0.0712(13) Uani 0.7 1 d P
C5 C 0.50681(10) 0.05108(10) 0.3413(2) 0.0248(3) Uani 1 1 d .
C5M C 0.42405(12) 0.03825(14) 0.4009(3) 0.0346(4) Uani 1 1 d .
C5E C 0.42949(14) 0.10930(17) 0.5015(3) 0.0402(5) Uani 1 1 d .
C6 C 1.1457(2) 0.1666(3) 0.0371(5) 0.0914(15) Uani 1 1 d .
H6 H 1.1936 0.1663 0.07 0.11 Uiso 1 1 calc R
C7 C 1.0705(3) 0.1079(2) 0.0978(3) 0.0701(10) Uani 1 1 d .
H7 H 1.0677 0.0681 0.173 0.084 Uiso 1 1 calc R
C8 C 0.99982(17) 0.10639(14) 0.0511(3) 0.0502(6) Uani 1 1 d .
H8 H 0.9492 0.0653 0.0936 0.06 Uiso 1 1 calc R
C9 C 1.00188(15) 0.16463(16) -0.0582(3) 0.0458(5) Uani 1 1 d .
H9 H 0.9528 0.1629 -0.0893 0.055 Uiso 1 1 calc R
C10 C 1.0771(2) 0.22626(17) -0.1225(3) 0.0663(9) Uani 1 1 d .
H10 H 1.079 0.2663 -0.1959 0.08 Uiso 1 1 calc R
C11 C 1.15094(18) 0.2272(2) -0.0745(4) 0.0835(13) Uani 1 1 d .
H11 H 1.202 0.2676 -0.1166 0.1 Uiso 1 1 calc R
C12 C 0.66458(15) 0.16847(16) -0.0580(3) 0.0453(5) Uani 1 1 d .
H12 H 0.7136 0.17 -0.0885 0.054 Uiso 1 1 calc R
C13 C 0.66671(17) 0.22686(14) 0.0508(3) 0.0501(6) Uani 1 1 d .
H13 H 0.7174 0.268 0.0932 0.06 Uiso 1 1 calc R
C14 C 0.5959(3) 0.2254(2) 0.0976(3) 0.0696(10) Uani 1 1 d .
H14 H 0.5986 0.2654 0.1721 0.084 Uiso 1 1 calc R
C15 C 0.5205(2) 0.1659(3) 0.0368(5) 0.0896(15) Uani 1 1 d .
H15 H 0.4725 0.1657 0.07 0.108 Uiso 1 1 calc R
C16 C 0.51569(18) 0.1060(3) -0.0742(4) 0.0835(13) Uani 1 1 d .
H16 H 0.4646 0.0657 -0.1165 0.1 Uiso 1 1 calc R
C17 C 0.5896(2) 0.10712(17) -0.1226(3) 0.0667(9) Uani 1 1 d .
H17 H 0.5878 0.0673 -0.1964 0.08 Uiso 1 1 calc R
C18 C 0.91190(9) 0.19844(9) 0.3629(2) 0.0205(3) Uani 1 1 d .
C19 C 0.87716(9) 0.18396(10) 0.5212(2) 0.0228(3) Uani 1 1 d .
C20 C 0.78957(9) 0.14941(10) 0.5212(2) 0.0226(3) Uani 1 1 d .
C21 C 0.75476(9) 0.13496(9) 0.3628(2) 0.0207(3) Uani 1 1 d .
B4 B 1.07265(11) 0.21474(12) 0.4064(3) 0.0228(3) Uani 1 1 d .
B5 B 1.00595(11) 0.23980(11) 0.3175(2) 0.0225(3) Uani 1 1 d .
B6 B 1.06425(12) 0.32377(13) 0.2006(3) 0.0274(4) Uani 1 1 d .
B7 B 1.09511(11) 0.31958(12) 0.4136(3) 0.0259(3) Uani 1 1 d .
B8 B 0.59399(11) 0.11864(12) 0.4063(3) 0.0224(3) Uani 1 1 d .
B9 B 0.66055(11) 0.09344(11) 0.3172(2) 0.0223(3) Uani 1 1 d .
B10 B 0.60239(12) 0.00944(13) 0.2007(3) 0.0276(4) Uani 1 1 d .
B11 B 0.57160(11) 0.01381(12) 0.4135(3) 0.0259(3) Uani 1 1 d .
H3E1 H 1.2853(19) 0.2342(18) 0.525(4) 0.061(9) Uiso 1 1 d .
H3E2 H 1.2081(16) 0.1719(17) 0.441(3) 0.040(6) Uiso 1 1 d .
H3E3 H 1.2130(16) 0.2134(16) 0.599(4) 0.043(7) Uiso 1 1 d .
H3M1 H 1.2725(17) 0.3048(17) 0.318(4) 0.046(7) Uiso 1 1 d .
H3M2 H 1.266(2) 0.343(2) 0.474(4) 0.066(9) Uiso 1 1 d .
H4B H 1.0641(13) 0.1664(14) 0.499(3) 0.030(5) Uiso 1 1 d .
H5E1 H 0.3829(19) 0.0977(18) 0.529(4) 0.056(8) Uiso 1 1 d .
H5E2 H 0.4596(16) 0.1637(17) 0.439(3) 0.041(6) Uiso 1 1 d .
H5E3 H 0.4538(16) 0.1188(16) 0.597(4) 0.044(7) Uiso 1 1 d .
H5M1 H 0.3952(18) 0.0288(17) 0.322(4) 0.046(7) Uiso 1 1 d .
H5M2 H 0.403(2) -0.009(2) 0.479(5) 0.078(10) Uiso 1 1 d .
H6B H 1.0532(13) 0.3667(14) 0.137(3) 0.029(5) Uiso 1 1 d .
H7B H 1.1120(14) 0.3620(15) 0.519(3) 0.036(6) Uiso 1 1 d .
H8B H 0.6022(14) 0.1656(14) 0.501(3) 0.032(6) Uiso 1 1 d .
H10B H 0.6156(13) -0.0296(14) 0.135(3) 0.027(5) Uiso 1 1 d .
H11B H 0.5550(13) -0.0296(14) 0.517(3) 0.030(5) Uiso 1 1 d .
H19 H 0.9098(12) 0.1988(11) 0.630(2) 0.014(4) Uiso 1 1 d .
H20 H 0.7557(12) 0.1347(11) 0.632(2) 0.016(5) Uiso 1 1 d .

loop_
_atom_site_aniso_label
_atom_site_aniso_U_11
_atom_site_aniso_U_22
_atom_site_aniso_U_33
_atom_site_aniso_U_23
_atom_site_aniso_U_13
_atom_site_aniso_U_12
Fe1 0.02106(10) 0.03288(12) 0.01997(10) -0.00062(9) 0.00119(8) 0.01639(9)
Fe2 0.02101(10) 0.03281(12) 0.02006(10) 0.00050(9) -0.00117(8) 0.01638(9)
S 0.01966(15) 0.02870(18) 0.01815(15) -0.00010(13) -0.00003(12) 0.01282(14)
C2 0.0216(7) 0.0281(8) 0.0342(9) 0.0040(6) 0.0051(6) 0.0112(6)
C2M 0.0260(9) 0.0372(10) 0.0677(15) 0.0167(10) 0.0139(9) 0.0093(8)
C2E1 0.033(4) 0.059(6) 0.134(12) 0.013(6) 0.011(5) 0.014(4)
C2E2 0.0467(19) 0.058(2) 0.100(3) 0.046(2) 0.027(2) 0.0235(17)
C3 0.0192(7) 0.0301(8) 0.0287(8) -0.0036(6) -0.0001(6) 0.0143(6)
C3M 0.0235(8) 0.0460(11) 0.0363(10) -0.0071(8) -0.0044(7) 0.0191(8)
C3E 0.0337(10) 0.0738(16) 0.0270(9) 0.0049(9) 0.0013(7) 0.0376(11)
C4 0.0216(7) 0.0286(8) 0.0337(9) -0.0043(6) -0.0052(6) 0.0114(6)
C4M 0.0258(9) 0.0382(10) 0.0663(15) -0.0174(10) -0.0124(9) 0.0094(8)
C4E1 0.037(5) 0.060(6) 0.125(11) -0.013(6) -0.012(5) 0.013(4)
C4E2 0.048(2) 0.059(2) 0.102(3) -0.045(2) -0.027(2) 0.0236(18)
C5 0.0192(7) 0.0300(8) 0.0279(8) 0.0044(6) 0.0009(6) 0.0143(6)
C5M 0.0230(8) 0.0461(11) 0.0372(10) 0.0072(8) 0.0042(7) 0.0191(8)
C5E 0.0341(10) 0.0737(16) 0.0269(9) -0.0049(9) -0.0010(7) 0.0375(11)
C6 0.080(2) 0.176(4) 0.071(2) -0.084(3) -0.0415(18) 0.104(3)
C7 0.140(3) 0.0731(18) 0.0403(13) -0.0237(13) -0.0265(17) 0.085(2)
C8 0.0607(14) 0.0372(11) 0.0348(11) -0.0114(9) 0.0083(10) 0.0111(10)
C9 0.0430(11) 0.0653(14) 0.0383(11) -0.0214(10) -0.0166(9) 0.0340(11)
C10 0.110(3) 0.0544(15) 0.0206(11) 0.0012(9) -0.0007(12) 0.0307(16)
C11 0.0400(13) 0.104(3) 0.0527(16) -0.0410(17) 0.0267(13) -0.0041(15)
C12 0.0427(11) 0.0626(14) 0.0397(11) 0.0218(10) 0.0171(9) 0.0331(11)
C13 0.0608(14) 0.0363(11) 0.0356(11) 0.0106(9) -0.0079(10) 0.0110(10)
C14 0.137(3) 0.0741(19) 0.0409(13) 0.0250(13) 0.0269(16) 0.085(2)
C15 0.079(2) 0.172(4) 0.070(2) 0.082(3) 0.0406(18) 0.102(3)
C16 0.0402(13) 0.104(3) 0.0531(17) 0.0397(18) -0.0273(12) -0.0039(15)
C17 0.113(3) 0.0540(15) 0.0195(10) -0.0016(9) 0.0004(12) 0.0318(16)
C18 0.0182(6) 0.0222(7) 0.0230(7) -0.0005(5) -0.0013(5) 0.0115(5)
C19 0.0208(7) 0.0266(7) 0.0223(7) -0.0018(5) -0.0028(5) 0.0128(6)
C20 0.0207(7) 0.0258(7) 0.0226(7) 0.0018(5) 0.0029(5) 0.0126(6)
C21 0.0183(6) 0.0222(7) 0.0235(7) 0.0009(5) 0.0012(5) 0.0115(5)
B4 0.0219(8) 0.0271(8) 0.0215(9) -0.0008(6) 0.0004(6) 0.0139(7)
B5 0.0188(7) 0.0260(8) 0.0241(8) -0.0012(6) 0.0000(6) 0.0124(6)
B6 0.0226(8) 0.0312(9) 0.0315(9) 0.0062(7) 0.0034(7) 0.0158(7)
B7 0.0212(8) 0.0257(8) 0.0322(9) -0.0033(7) -0.0002(7) 0.0128(7)
B8 0.0218(8) 0.0260(8) 0.0213(8) 0.0007(6) -0.0008(6) 0.0133(7)
B9 0.0183(7) 0.0255(8) 0.0254(8) 0.0015(6) 0.0002(6) 0.0128(6)
B10 0.0222(8) 0.0327(9) 0.0311(9) -0.0062(7) -0.0032(7) 0.0161(7)
B11 0.0215(8) 0.0259(8) 0.0315(9) 0.0033(7) 0.0000(7) 0.0129(7)

loop_
_atom_type_symbol
_atom_type_description
_atom_type_scat_dispersion_real
_atom_type_scat_dispersion_imag
_atom_type_scat_source
C C 0.0033 0.0016 'International Tables Vol C Tables 4.2.6.8 and 6.1.1.4'
H H 0 0 'International Tables Vol C Tables 4.2.6.8 and 6.1.1.4'
B B 0.0013 0.0007 'International Tables Vol C Tables 4.2.6.8 and 6.1.1.4'
S S 0.1246 0.1234 'International Tables Vol C Tables 4.2.6.8 and 6.1.1.4'
Fe Fe 0.3463 0.8444 'International Tables Vol C Tables 4.2.6.8 and 6.1.1.4'

loop_
_geom_angle_atom_site_label_1
_geom_angle_atom_site_label_2
_geom_angle_atom_site_label_3
_geom_angle
C2 Fe1 C3 42.09(7)
C2 Fe1 C7 148.94(12)
C3 Fe1 C7 111.89(9)
C2 Fe1 C8 172.47(10)
C3 Fe1 C8 141.41(9)
C7 Fe1 C8 38.29(13)
C2 Fe1 C10 109.08(10)
C3 Fe1 C10 143.10(10)
C7 Fe1 C10 83.97(11)
C8 Fe1 C10 70.69(11)
C2 Fe1 C9 137.15(9)
C3 Fe1 C9 176.37(8)
C7 Fe1 C9 70.03(11)
C8 Fe1 C9 38.73(11)
C10 Fe1 C9 39.24(12)
C2 Fe1 C6 117.50(14)
C3 Fe1 C6 99.60(9)
C7 Fe1 C6 38.50(17)
C8 Fe1 C6 69.81(15)
C10 Fe1 C6 71.71(16)
C9 Fe1 C6 83.80(10)
C2 Fe1 C11 100.88(10)
C3 Fe1 C11 112.01(10)
C7 Fe1 C11 70.60(16)
C8 Fe1 C11 83.76(11)
C10 Fe1 C11 40.06(15)
C9 Fe1 C11 71.44(12)
C6 Fe1 C11 39.41(18)
C2 Fe1 B4 74.29(7)
C3 Fe1 B4 43.96(7)
C7 Fe1 B4 96.91(9)
C8 Fe1 B4 104.92(9)
C10 Fe1 B4 171.62(12)
C9 Fe1 B4 133.40(9)
C6 Fe1 B4 114.00(14)
C11 Fe1 B4 147.90(14)
C2 Fe1 B6 43.71(7)
C3 Fe1 B6 74.14(7)
C7 Fe1 B6 164.56(13)
C8 Fe1 B6 128.78(10)
C10 Fe1 B6 99.53(11)
C9 Fe1 B6 103.21(8)
C6 Fe1 B6 156.71(18)
C11 Fe1 B6 121.37(15)
B4 Fe1 B6 77.47(7)
C2 Fe1 B5 74.92(7)
C3 Fe1 B5 75.27(7)
C7 Fe1 B5 120.63(12)
C8 Fe1 B5 99.02(9)
C10 Fe1 B5 126.39(12)
C9 Fe1 B5 101.11(8)
C6 Fe1 B5 155.59(18)
C11 Fe1 B5 164.37(16)
B4 Fe1 B5 46.28(7)
B6 Fe1 B5 45.68(7)
C4 Fe2 C5 42.17(7)
C4 Fe2 C14 148.87(11)
C5 Fe2 C14 111.80(9)
C4 Fe2 C12 137.08(9)
C5 Fe2 C12 176.36(8)
C14 Fe2 C12 70.12(11)
C4 Fe2 C13 172.50(10)
C5 Fe2 C13 141.37(9)
C14 Fe2 C13 38.35(13)
C12 Fe2 C13 38.76(11)
C4 Fe2 C15 117.23(14)
C5 Fe2 C15 99.49(9)
C14 Fe2 C15 38.72(16)
C12 Fe2 C15 83.93(10)
C13 Fe2 C15 70.03(15)
C4 Fe2 C17 109.10(9)
C5 Fe2 C17 143.20(10)
C14 Fe2 C17 83.93(11)
C12 Fe2 C17 39.16(12)
C13 Fe2 C17 70.60(11)
C15 Fe2 C17 71.60(15)
C4 Fe2 C16 100.85(10)
C5 Fe2 C16 111.99(10)
C14 Fe2 C16 70.52(16)
C12 Fe2 C16 71.46(12)
C13 Fe2 C16 83.74(11)
C15 Fe2 C16 39.14(17)
C17 Fe2 C16 40.12(15)
C4 Fe2 B8 74.30(7)
C5 Fe2 B8 43.89(7)
C14 Fe2 B8 96.93(9)
C12 Fe2 B8 133.46(9)
C13 Fe2 B8 104.98(8)
C15 Fe2 B8 114.11(13)
C17 Fe2 B8 171.61(12)
C16 Fe2 B8 147.83(14)
C4 Fe2 B10 43.65(7)
C5 Fe2 B10 74.15(7)
C14 Fe2 B10 164.70(13)
C12 Fe2 B10 103.21(8)
C13 Fe2 B10 128.85(10)
C15 Fe2 B10 156.36(17)
C17 Fe2 B10 99.56(11)
C16 Fe2 B10 121.36(15)
B8 Fe2 B10 77.48(7)
C4 Fe2 B9 74.86(7)
C5 Fe2 B9 75.23(7)
C14 Fe2 B9 120.79(12)
C12 Fe2 B9 101.14(8)
C13 Fe2 B9 99.14(9)
C15 Fe2 B9 155.93(17)
C17 Fe2 B9 126.36(12)
C16 Fe2 B9 164.35(16)
B8 Fe2 B9 46.33(7)
B10 Fe2 B9 45.63(7)
C21 S C18 94.91(7)
C3 C2 C2M 120.50(16)
C3 C2 B6 112.70(14)
C2M C2 B6 126.41(17)
C3 C2 B7 65.10(11)
C2M C2 B7 133.93(17)
B6 C2 B7 64.82(11)
C3 C2 Fe1 69.01(9)
C2M C2 Fe1 133.66(15)
B6 C2 Fe1 71.08(10)
B7 C2 Fe1 92.18(9)
C2E1 C2M C2 111.6(5)
C2E1 C2M C2E2 100.4(6)
C2 C2M C2E2 113.2(2)
C2 C3 C3M 121.09(16)
C2 C3 B4 112.20(13)
C3M C3 B4 126.25(16)
C2 C3 B7 65.57(11)
C3M C3 B7 132.95(15)
B4 C3 B7 64.46(11)
C2 C3 Fe1 68.91(10)
C3M C3 Fe1 134.59(13)
B4 C3 Fe1 70.50(10)
B7 C3 Fe1 92.33(9)
C3E C3M C3 114.38(17)
C5 C4 C4M 120.51(16)
C5 C4 B10 112.72(14)
C4M C4 B10 126.36(16)
C5 C4 B11 65.07(11)
C4M C4 B11 133.96(17)
B10 C4 B11 64.79(11)
C5 C4 Fe2 68.99(9)
C4M C4 Fe2 133.64(15)
B10 C4 Fe2 71.20(10)
B11 C4 Fe2 92.18(10)
C4E1 C4M C4 111.2(5)
C4E1 C4M C4E2 99.7(6)
C4 C4M C4E2 113.1(2)
C4 C5 C5M 121.06(16)
C4 C5 B8 112.19(13)
C5M C5 B8 126.30(16)
C4 C5 B11 65.49(11)
C5M C5 B11 133.04(15)
B8 C5 B11 64.53(11)
C4 C5 Fe2 68.85(10)
C5M C5 Fe2 134.53(12)
B8 C5 Fe2 70.53(10)
B11 C5 Fe2 92.29(9)
C5E C5M C5 114.25(17)
C7 C6 C11 119.9(3)
C7 C6 Fe1 70.39(14)
C11 C6 Fe1 70.33(17)
C8 C7 C6 121.3(3)
C8 C7 Fe1 71.08(14)
C6 C7 Fe1 71.12(18)
C7 C8 C9 120.8(3)
C7 C8 Fe1 70.64(16)
C9 C8 Fe1 70.74(13)
C8 C9 C10 120.1(2)
C8 C9 Fe1 70.54(13)
C10 C9 Fe1 70.31(14)
C9 C10 C11 118.9(3)
C9 C10 Fe1 70.45(14)
C11 C10 Fe1 70.12(15)
C6 C11 C10 118.9(3)
C6 C11 Fe1 70.26(15)
C10 C11 Fe1 69.82(15)
C13 C12 C17 120.2(2)
C13 C12 Fe2 70.63(13)
C17 C12 Fe2 70.51(14)
C14 C13 C12 120.8(3)
C14 C13 Fe2 70.73(16)
C12 C13 Fe2 70.61(13)
C13 C14 C15 120.9(3)
C13 C14 Fe2 70.92(14)
C15 C14 Fe2 70.76(18)
C14 C15 C16 120.1(2)
C14 C15 Fe2 70.52(14)
C16 C15 Fe2 70.57(17)
C15 C16 C17 119.1(3)
C15 C16 Fe2 70.29(14)
C17 C16 Fe2 69.86(15)
C12 C17 C16 118.9(3)
C12 C17 Fe2 70.33(14)
C16 C17 Fe2 70.02(15)
C19 C18 B5 127.49(14)
C19 C18 S 108.32(11)
B5 C18 S 124.14(12)
C18 C19 C20 114.23(14)
C21 C20 C19 114.25(14)
C20 C21 B9 127.55(14)
C20 C21 S 108.27(11)
B9 C21 S 124.12(12)
C3 B4 B5 104.68(14)
C3 B4 B7 63.13(11)
B5 B4 B7 60.72(11)
C3 B4 Fe1 65.54(9)
B5 B4 Fe1 67.92(9)
B7 B4 Fe1 89.37(11)
C18 B5 B6 129.31(14)
C18 B5 B4 124.64(15)
B6 B5 B4 105.44(13)
C18 B5 B7 132.21(14)
B6 B5 B7 63.14(12)
B4 B5 B7 62.41(11)
C18 B5 Fe1 138.62(12)
B6 B5 Fe1 66.45(9)
B4 B5 Fe1 65.80(9)
B7 B5 Fe1 89.02(9)
C2 B6 B5 104.99(14)
C2 B6 B7 63.20(12)
B5 B6 B7 60.78(11)
C2 B6 Fe1 65.22(10)
B5 B6 Fe1 67.86(9)
B7 B6 Fe1 88.72(10)
B5 B7 C3 94.08(12)
B5 B7 C2 93.33(13)
C3 B7 C2 49.34(10)
B5 B7 B4 56.87(10)
C3 B7 B4 52.41(10)
C2 B7 B4 90.54(12)
B5 B7 B6 56.08(11)
C3 B7 B6 90.57(12)
C2 B7 B6 51.98(10)
B4 B7 B6 96.48(13)
C5 B8 B9 104.58(14)
C5 B8 B11 63.15(11)
B9 B8 B11 60.62(11)
C5 B8 Fe2 65.58(9)
B9 B8 Fe2 67.81(9)
B11 B8 Fe2 89.32(10)
C21 B9 B10 129.29(14)
C21 B9 B8 124.47(15)
B10 B9 B8 105.61(13)
C21 B9 B11 132.13(14)
B10 B9 B11 63.16(12)
B8 B9 B11 62.47(11)
C21 B9 Fe2 138.56(12)
B10 B9 Fe2 66.65(9)
B8 B9 Fe2 65.87(9)
B11 B9 Fe2 89.14(9)
C4 B10 B9 104.89(14)
C4 B10 B11 63.23(12)
B9 B10 B11 60.76(11)
C4 B10 Fe2 65.15(10)
B9 B10 Fe2 67.72(9)
B11 B10 Fe2 88.65(10)
B9 B11 C5 94.02(12)
B9 B11 C4 93.24(13)
C5 B11 C4 49.44(9)
B9 B11 B8 56.91(10)
C5 B11 B8 52.32(10)
C4 B11 B8 90.55(12)
B9 B11 B10 56.08(11)
C5 B11 B10 90.70(12)
C4 B11 B10 51.99(10)
B8 B11 B10 96.61(13)

loop_
_geom_bond_atom_site_label_1
_geom_bond_atom_site_label_2
_geom_bond_distance
Fe1 C2 2.0487(18)
Fe1 C3 2.0501(17)
Fe1 C7 2.060(2)
Fe1 C8 2.066(2)
Fe1 C10 2.066(3)
Fe1 C9 2.068(2)
Fe1 C6 2.069(2)
Fe1 C11 2.070(2)
Fe1 B4 2.123(2)
Fe1 B6 2.135(2)
Fe1 B5 2.1569(18)
Fe2 C4 2.0482(18)
Fe2 C5 2.0501(17)
Fe2 C14 2.062(2)
Fe2 C12 2.064(2)
Fe2 C13 2.065(2)
Fe2 C15 2.065(2)
Fe2 C17 2.067(3)
Fe2 C16 2.069(2)
Fe2 B8 2.123(2)
Fe2 B10 2.137(2)
Fe2 B9 2.1538(18)
S C21 1.7291(16)
S C18 1.7301(15)
C2 C3 1.472(2)
C2 C2M 1.519(3)
C2 B6 1.559(3)
C2 B7 1.767(3)
C2M C2E1 1.499(14)
C2M C2E2 1.551(5)
C3 C3M 1.511(2)
C3 B4 1.563(3)
C3 B7 1.760(2)
C3M C3E 1.504(3)
C4 C5 1.474(2)
C4 C4M 1.522(3)
C4 B10 1.558(3)
C4 B11 1.766(3)
C4M C4E1 1.511(14)
C4M C4E2 1.550(5)
C5 C5M 1.511(2)
C5 B8 1.561(2)
C5 B11 1.760(2)
C5M C5E 1.502(3)
C6 C7 1.361(6)
C6 C11 1.396(6)
C7 C8 1.353(4)
C8 C9 1.371(4)
C9 C10 1.389(4)
C10 C11 1.417(5)
C12 C13 1.370(4)
C12 C17 1.384(4)
C13 C14 1.356(4)
C14 C15 1.368(6)
C15 C16 1.385(6)
C16 C17 1.419(5)
C18 C19 1.370(2)
C18 B5 1.561(2)
C19 C20 1.422(2)
C20 C21 1.372(2)
C21 B9 1.564(2)
B4 B5 1.682(3)
B4 B7 1.780(3)
B5 B6 1.666(3)
B5 B7 1.752(3)
B6 B7 1.791(3)
B8 B9 1.682(3)
B8 B11 1.781(3)
B9 B10 1.664(3)
B9 B11 1.750(3)
B10 B11 1.789(3)
